data_1573867
_publ_author_name 'Siddhi V Patil, Amitkumar R Patil, Tukaram D Dongale, Santosh S Sutar, Keshav Y Rajpure,'
_publ_section_title
;
 Capacitance-induced non-zero crossing hysteresis in CoWO4 thin-film
 resistive memory
;
_journal_name_full 'Colloids and Surfaces A: Physicochemical and Engineering Aspects''
_journal_page_first 136348
_journal_paper_doi 10.1016/j.colsurfa.2025.136348
_journal_volume 711
_journal_year 2025
_chemical_formula_structural CoWO4
_chemical_formula_sum 'Co O4 W'
_chemical_name_common 'light wolframite'
_space_group_IT_number 1
_space_group_name_Hall 'P 1'
_space_group_name_H-M_alt 'P 1'
_cell_angle_alpha 90.000000
_cell_angle_beta 90.000000
_cell_angle_gamma 90.000000
_cell_formula_units_Z 2
_cell_length_a 4.6860(16)
_cell_length_b 5.703(2)
_cell_length_c 4.969(3)
_cell_volume 132.79(10)
_cod_data_source_file CWO.txt
_cod_data_source_block VESTA_phase_1
_cod_original_cell_volume 132.804468
_cod_original_sg_number 1
_cod_database_code 1573867

loop_
_space_group_symop_operation_xyz
'x, y, z'

loop_
_atom_site_label
_atom_site_occupancy
_atom_site_fract_x
_atom_site_fract_y
_atom_site_fract_z
_atom_site_adp_type
_atom_site_U_iso_or_equiv
Co 1.0 0.500000 0.671200 0.250000 Uiso 0.259200
W 0.9017 0.000000 0.177300 0.250000 Uiso 0.278100
O 0.8564 0.217600 0.108000 0.932100 Uiso ?
O 1.000 0.254000 0.375700 0.393900 Uiso 0.208600
